data_7236864
loop_
_publ_author_name
'Sun, Lin'
'Wei, Shilong'
'Zhang, Jun'
'Wang, Wenyuan'
'Chen, Sanping'
'Zhang, Yiquan'
'Wei, Qing'
'Xie, Gang'
'Gao, Shengli'

_publ_section_title
;
 Isomeric ligands enhance the anisotropy barrier within nine-coordinated
 {Dy2} compounds
;
_journal_issue 36
_journal_name_full 'Journal of Materials Chemistry C'
_journal_page_first 9488
_journal_paper_doi 10.1039/C7TC02786A
_journal_volume 5
_journal_year 2017
_chemical_formula_moiety 'C32 H36 Dy2 N10 O12'
_chemical_formula_sum 'C32 H36 Dy2 N10 O12'
_chemical_formula_weight 1077.71
_space_group_crystal_system monoclinic
_space_group_IT_number 14
_space_group_name_Hall '-P 2yn'
_space_group_name_H-M_alt 'P 1 21/n 1'
_atom_sites_solution_hydrogens geom
_audit_creation_method SHELXL-2014/6
_audit_update_record
;
2017-08-04 deposited with the CCDC.
2017-08-23 downloaded from the CCDC.
;
_cell_angle_alpha 90
_cell_angle_beta 102.493(3)
_cell_angle_gamma 90
_cell_formula_units_Z 2
_cell_length_a 11.392(2)
_cell_length_b 14.396(2)
_cell_length_c 11.488(2)
_cell_measurement_reflns_used 1432
_cell_measurement_temperature 296(2)
_cell_measurement_theta_max 20.96
_cell_measurement_theta_min 2.28
_cell_volume 1839.4(5)
_computing_cell_refinement 'Bruker SAINT'
_computing_data_collection 'Bruker APEX2'
_computing_data_reduction 'Bruker SAINT'
_computing_molecular_graphics 'Bruker SHELXTL'
_computing_publication_material 'Bruker SHELXTL'
_computing_structure_refinement 'SHELXL-2014/6 (Sheldrick, 2014)'
_computing_structure_solution 'SHELXS-97 (Sheldrick, 2008)'
_diffrn_ambient_temperature 296(2)
_diffrn_measured_fraction_theta_full 0.998
_diffrn_measured_fraction_theta_max 0.997
_diffrn_measurement_device_type 'Bruker APEX-II CCD'
_diffrn_measurement_method '\f and \w scans'
_diffrn_radiation_type MoK\a
_diffrn_radiation_wavelength 0.71073
_diffrn_reflns_av_R_equivalents 0.0597
_diffrn_reflns_av_unetI/netI 0.0742
_diffrn_reflns_Laue_measured_fraction_full 0.998
_diffrn_reflns_Laue_measured_fraction_max 0.997
_diffrn_reflns_limit_h_max 13
_diffrn_reflns_limit_h_min -13
_diffrn_reflns_limit_k_max 15
_diffrn_reflns_limit_k_min -17
_diffrn_reflns_limit_l_max 7
_diffrn_reflns_limit_l_min -13
_diffrn_reflns_number 9355
_diffrn_reflns_point_group_measured_fraction_full 0.998
_diffrn_reflns_point_group_measured_fraction_max 0.997
_diffrn_reflns_theta_full 25.242
_diffrn_reflns_theta_max 25.497
_diffrn_reflns_theta_min 2.283
_exptl_absorpt_coefficient_mu 4.107
_exptl_absorpt_correction_T_max 0.7453
_exptl_absorpt_correction_T_min 0.6156
_exptl_absorpt_correction_type multi-scan
_exptl_absorpt_process_details
'SADABS 2015/2 (Bruker,2015) was used for absorption correction. R(int) was 0.0777 before and 0.0560 after correction. The Ratio of minimum to maximum transmission is 0.8260. The \l/2 correction factor is 0.0015.'
_exptl_crystal_colour yellow
_exptl_crystal_density_diffrn 1.946
_exptl_crystal_description needle-like
_exptl_crystal_F_000 1052
_exptl_crystal_size_max 0.22
_exptl_crystal_size_mid 0.20
_exptl_crystal_size_min 0.18
_refine_diff_density_max 1.186
_refine_diff_density_min -2.489
_refine_diff_density_rms 0.183
_refine_ls_extinction_method none
_refine_ls_goodness_of_fit_ref 1.158
_refine_ls_hydrogen_treatment constr
_refine_ls_matrix_type full
_refine_ls_number_parameters 255
_refine_ls_number_reflns 3418
_refine_ls_number_restraints 1
_refine_ls_restrained_S_all 1.159
_refine_ls_R_factor_all 0.0902
_refine_ls_R_factor_gt 0.0740
_refine_ls_shift/su_max 0.000
_refine_ls_shift/su_mean 0.000
_refine_ls_structure_factor_coef Fsqd
_refine_ls_weighting_details 'w=1/[\s^2^(Fo^2^)+(0.0786P)^2^+13.3401P] where P=(Fo^2^+2Fc^2^)/3'
_refine_ls_weighting_scheme calc
_refine_ls_wR_factor_gt 0.1724
_refine_ls_wR_factor_ref 0.1806
_reflns_Friedel_coverage 0.000
_reflns_number_gt 2904
_reflns_number_total 3418
_reflns_threshold_expression 'I > 2\s(I)'
_cod_data_source_file c7tc02786a2.cif
_cod_data_source_block xb9262_0m
_cod_original_sg_symbol_H-M 'P 21/n'
_cod_database_code 7236864
_shelx_space_group_comment
;
The symmetry employed for this shelxl refinement is uniquely defined
by the following loop, which should always be used as a source of
symmetry information in preference to the above space-group names.
They are only intended as comments.
;
_shelxl_version_number 2014/6

loop_
_space_group_symop_operation_xyz
'x, y, z'
'-x+1/2, y+1/2, -z+1/2'
'-x, -y, -z'
'x-1/2, -y-1/2, z-1/2'

loop_
_atom_site_label
_atom_site_type_symbol
_atom_site_fract_x
_atom_site_fract_y
_atom_site_fract_z
_atom_site_U_iso_or_equiv
_atom_site_adp_type
_atom_site_occupancy
_atom_site_site_symmetry_order
_atom_site_calc_flag
_atom_site_refinement_flags_posn
_atom_site_refinement_flags_adp
O4 O 0.4826(8) 0.5833(6) 0.5529(7) 0.034(2) Uani 1 1 d . .
Dy1 Dy 0.53797(5) 0.42244(4) 0.65467(5) 0.0252(2) Uani 1 1 d . .
C1 C 0.4915(18) 0.7242(13) 0.6621(17) 0.077(6) Uani 1 1 d . .
H1A H 0.5131 0.7539 0.5949 0.115 Uiso 1 1 calc R U
H1B H 0.5436 0.7456 0.7343 0.115 Uiso 1 1 calc R U
H1C H 0.4097 0.7392 0.6636 0.115 Uiso 1 1 calc R U
N4 N 0.3877(13) 0.3763(9) 0.9944(9) 0.049(3) Uani 1 1 d . .
H4A H 0.3240 0.4135 0.9758 0.073 Uiso 1 1 d R U
H4B H 0.4297 0.3903 1.0669 0.073 Uiso 1 1 d R U
O1 O 0.3338(8) 0.4093(7) 0.5796(8) 0.038(2) Uani 1 1 d . .
O2 O 0.5265(9) 0.5752(6) 0.7464(8) 0.038(2) Uani 1 1 d . .
C6 C 0.5039(12) 0.6221(9) 0.6522(11) 0.031(3) Uani 1 1 d . .
O7 O 0.5155(9) 0.2544(7) 0.6570(10) 0.051(3) Uani 1 1 d . .
N5 N -0.0773(12) 0.4076(9) 0.5983(15) 0.054(4) Uani 1 1 d . .
O5 O 0.7183(8) 0.4965(6) 0.6310(8) 0.034(2) Uani 1 1 d . .
H5A H 0.7009 0.5366 0.5627 0.051 Uiso 1 1 d R U
H5B H 0.7753 0.4501 0.6196 0.051 Uiso 1 1 d R U
N1 N 0.4171(10) 0.3956(8) 0.8012(10) 0.036(3) Uani 1 1 d . .
N2 N 0.6511(10) 0.4046(8) 0.8659(10) 0.036(3) Uani 1 1 d . .
C12 C 0.6519(16) 0.3865(13) 1.0742(12) 0.055(4) Uani 1 1 d . .
H12 H 0.6085 0.3771 1.1331 0.065 Uiso 1 1 calc R U
C13 C 0.7728(18) 0.3914(14) 1.1027(17) 0.070(5) Uani 1 1 d . .
H13 H 0.8141 0.3849 1.1815 0.084 Uiso 1 1 calc R U
C14 C 0.2618(12) 0.3956(10) 0.6515(12) 0.036(3) Uani 1 1 d . .
N3 N 0.2906(10) 0.3870(9) 0.7633(10) 0.039(3) Uani 1 1 d . .
C16 C 0.5923(14) 0.3959(10) 0.9540(14) 0.043(4) Uani 1 1 d . .
O6 O 0.6887(10) 0.3014(8) 0.6421(11) 0.057(3) Uani 1 1 d . .
C18 C -0.1046(14) 0.3693(12) 0.4901(17) 0.054(4) Uani 1 1 d . .
H18 H -0.1859 0.3641 0.4551 0.065 Uiso 1 1 calc R U
C20 C 0.1298(12) 0.3843(11) 0.5920(15) 0.044(4) Uani 1 1 d . .
C21 C 0.6195(13) 0.2406(9) 0.6486(13) 0.043(4) Uani 1 1 d D .
C23 C 0.8336(17) 0.4059(15) 1.0148(18) 0.077(6) Uani 1 1 d . .
H23 H 0.8870 0.3713 1.0331 0.092 Uiso 1 1 d R U
C28 C 0.0423(13) 0.4142(10) 0.6486(14) 0.045(4) Uani 1 1 d . .
H28 H 0.0655 0.4400 0.7243 0.054 Uiso 1 1 calc R U
C25 C 0.0961(14) 0.3472(12) 0.4772(13) 0.051(4) Uani 1 1 d . .
H25 H 0.1539 0.3293 0.4355 0.061 Uiso 1 1 calc R U
C26 C 0.7701(15) 0.4095(13) 0.8957(16) 0.062(5) Uani 1 1 d . .
H26 H 0.8129 0.4155 0.8357 0.074 Uiso 1 1 calc R U
C27 C -0.0267(14) 0.3374(11) 0.4261(17) 0.054(4) Uani 1 1 d . .
H27 H -0.0532 0.3101 0.3517 0.065 Uiso 1 1 calc R U
C24 C 0.6542(16) 0.1425(9) 0.6339(18) 0.065(5) Uani 1 1 d D .
H24A H 0.6977 0.1387 0.5712 0.097 Uiso 1 1 calc R U
H24B H 0.5832 0.1048 0.6139 0.097 Uiso 1 1 calc R U
H24C H 0.7042 0.1207 0.7070 0.097 Uiso 1 1 calc R U
C29 C 0.4562(13) 0.3891(10) 0.9153(11) 0.036(3) Uani 1 1 d . .

loop_
_atom_site_aniso_label
_atom_site_aniso_U_11
_atom_site_aniso_U_22
_atom_site_aniso_U_33
_atom_site_aniso_U_23
_atom_site_aniso_U_13
_atom_site_aniso_U_12
O4 0.038(5) 0.044(6) 0.019(4) -0.011(4) 0.003(4) 0.001(4)
Dy1 0.0252(3) 0.0330(4) 0.0181(3) 0.0010(3) 0.0064(2) 0.0018(3)
C1 0.085(14) 0.072(13) 0.085(14) 0.003(11) 0.044(12) -0.055(11)
N4 0.083(10) 0.055(8) 0.012(5) -0.007(5) 0.018(6) 0.015(7)
O1 0.026(5) 0.055(6) 0.034(5) 0.010(5) 0.008(4) -0.002(4)
O2 0.052(6) 0.034(5) 0.026(5) 0.003(4) 0.006(4) 0.001(5)
C6 0.041(8) 0.028(7) 0.026(7) -0.006(6) 0.008(6) -0.006(6)
O7 0.049(7) 0.035(6) 0.068(7) -0.008(5) 0.011(6) -0.011(5)
N5 0.039(7) 0.041(8) 0.086(11) 0.016(7) 0.021(7) 0.004(6)
O5 0.030(5) 0.043(6) 0.032(5) 0.006(4) 0.014(4) 0.002(4)
N1 0.027(6) 0.051(7) 0.030(6) 0.005(5) 0.008(5) -0.005(5)
N2 0.034(6) 0.043(7) 0.028(6) 0.008(5) 0.000(5) 0.004(5)
C12 0.070(12) 0.074(12) 0.018(7) 0.002(8) 0.005(7) 0.013(9)
C13 0.059(12) 0.088(14) 0.053(11) 0.016(11) -0.009(10) 0.009(11)
C14 0.034(7) 0.040(8) 0.036(8) -0.001(6) 0.014(6) 0.003(6)
N3 0.036(6) 0.057(8) 0.024(6) 0.001(6) 0.008(5) -0.001(6)
C16 0.050(9) 0.040(9) 0.042(8) 0.003(7) 0.016(7) 0.010(7)
O6 0.042(6) 0.051(7) 0.080(9) 0.006(6) 0.020(6) 0.001(5)
C18 0.030(8) 0.053(11) 0.080(13) -0.004(10) 0.014(8) 0.004(7)
C20 0.027(7) 0.046(9) 0.061(10) 0.014(8) 0.012(7) -0.003(6)
C21 0.037(8) 0.040(9) 0.045(8) 0.013(7) -0.003(7) 0.011(7)
C23 0.047(10) 0.106(17) 0.066(13) 0.013(12) -0.013(10) 0.033(11)
C28 0.035(8) 0.050(9) 0.051(9) -0.005(8) 0.009(7) -0.002(7)
C25 0.042(9) 0.076(12) 0.031(8) -0.008(8) 0.000(7) -0.009(8)
C26 0.038(9) 0.087(14) 0.054(10) 0.015(10) -0.001(8) 0.011(9)
C27 0.040(9) 0.051(10) 0.065(11) 0.002(9) -0.004(8) -0.003(7)
C24 0.053(10) 0.056(11) 0.085(14) -0.004(10) 0.013(10) 0.008(9)
C29 0.046(8) 0.043(8) 0.023(7) 0.005(6) 0.018(6) 0.011(7)

loop_
_atom_type_symbol
_atom_type_description
_atom_type_scat_dispersion_real
_atom_type_scat_dispersion_imag
_atom_type_scat_source
C C 0.0033 0.0016 'International Tables Vol C Tables 4.2.6.8 and 6.1.1.4'
H H 0.0000 0.0000 'International Tables Vol C Tables 4.2.6.8 and 6.1.1.4'
N N 0.0061 0.0033 'International Tables Vol C Tables 4.2.6.8 and 6.1.1.4'
O O 0.0106 0.0060 'International Tables Vol C Tables 4.2.6.8 and 6.1.1.4'
Dy Dy -0.1892 4.4098 'International Tables Vol C Tables 4.2.6.8 and 6.1.1.4'

loop_
_geom_angle_atom_site_label_1
_geom_angle_atom_site_label_2
_geom_angle_atom_site_label_3
_geom_angle
_geom_angle_site_symmetry_1
_geom_angle_site_symmetry_3
C6 O4 Dy1 154.6(9) . 3_666
C6 O4 Dy1 90.4(8) . .
Dy1 O4 Dy1 112.7(3) 3_666 .
O1 Dy1 O4 75.3(3) . 3_666
O1 Dy1 O5 145.0(3) . .
O4 Dy1 O5 78.4(3) 3_666 .
O1 Dy1 N1 64.5(3) . .
O4 Dy1 N1 138.8(4) 3_666 .
O5 Dy1 N1 141.6(3) . .
O1 Dy1 O7 79.8(3) . .
O4 Dy1 O7 89.3(3) 3_666 .
O5 Dy1 O7 122.8(3) . .
N1 Dy1 O7 75.9(4) . .
O1 Dy1 O2 95.2(3) . .
O4 Dy1 O2 117.7(3) 3_666 .
O5 Dy1 O2 77.0(3) . .
N1 Dy1 O2 75.8(4) . .
O7 Dy1 O2 150.5(3) . .
O1 Dy1 O6 125.2(4) . .
O4 Dy1 O6 80.4(4) 3_666 .
O5 Dy1 O6 71.5(3) . .
N1 Dy1 O6 115.7(4) . .
O7 Dy1 O6 51.4(3) . .
O2 Dy1 O6 139.4(4) . .
O1 Dy1 N2 128.4(4) . .
O4 Dy1 N2 154.0(4) 3_666 .
O5 Dy1 N2 83.1(3) . .
N1 Dy1 N2 64.0(4) . .
O7 Dy1 N2 85.5(4) . .
O2 Dy1 N2 74.9(3) . .
O6 Dy1 N2 76.5(4) . .
O1 Dy1 O4 77.2(3) . .
O4 Dy1 O4 67.3(3) 3_666 .
O5 Dy1 O4 71.5(3) . .
N1 Dy1 O4 109.5(3) . .
O7 Dy1 O4 150.6(3) . .
O2 Dy1 O4 50.7(3) . .
O6 Dy1 O4 134.7(3) . .
N2 Dy1 O4 123.3(3) . .
O1 Dy1 C21 103.2(4) . .
O4 Dy1 C21 84.4(4) 3_666 .
O5 Dy1 C21 96.8(4) . .
N1 Dy1 C21 96.3(4) . .
O7 Dy1 C21 26.1(4) . .
O2 Dy1 C21 154.5(4) . .
O6 Dy1 C21 25.3(4) . .
N2 Dy1 C21 79.8(4) . .
O4 Dy1 C21 150.8(4) . .
O1 Dy1 C6 87.5(4) . .
O4 Dy1 C6 92.4(3) 3_666 .
O5 Dy1 C6 70.8(3) . .
N1 Dy1 C6 94.0(4) . .
O7 Dy1 C6 166.3(4) . .
O2 Dy1 C6 25.4(3) . .
O6 Dy1 C6 142.3(4) . .
N2 Dy1 C6 98.7(4) . .
O4 Dy1 C6 25.4(3) . .
C21 Dy1 C6 167.6(4) . .
C14 O1 Dy1 119.9(8) . .
C6 O2 Dy1 97.6(8) . .
O4 C6 O2 120.8(13) . .
O4 C6 C1 120.8(14) . .
O2 C6 C1 118.2(13) . .
O4 C6 Dy1 64.1(7) . .
O2 C6 Dy1 57.0(7) . .
C1 C6 Dy1 175.0(11) . .
C21 O7 Dy1 93.1(8) . .
C18 N5 C28 115.7(14) . .
C29 N1 N3 114.2(11) . .
C29 N1 Dy1 126.3(9) . .
N3 N1 Dy1 119.5(8) . .
C26 N2 C16 117.5(13) . .
C26 N2 Dy1 121.9(11) . .
C16 N2 Dy1 120.4(10) . .
C13 C12 C16 119.0(16) . .
C23 C13 C12 119.1(17) . .
N3 C14 O1 127.0(13) . .
N3 C14 C20 117.5(13) . .
O1 C14 C20 115.5(12) . .
C14 N3 N1 109.1(11) . .
N2 C16 C12 122.5(15) . .
N2 C16 C29 115.6(13) . .
C12 C16 C29 121.7(14) . .
C21 O6 Dy1 92.1(8) . .
N5 C18 C27 126.9(15) . .
C28 C20 C25 119.1(14) . .
C28 C20 C14 120.2(14) . .
C25 C20 C14 120.6(14) . .
O6 C21 O7 123.4(12) . .
O6 C21 C24 119.6(14) . .
O7 C21 C24 116.7(14) . .
O6 C21 Dy1 62.6(7) . .
O7 C21 Dy1 60.8(7) . .
C24 C21 Dy1 174.3(11) . .
C13 C23 C26 119.5(18) . .
N5 C28 C20 122.7(15) . .
C20 C25 C27 118.7(16) . .
N2 C26 C23 122.2(18) . .
C18 C27 C25 116.8(17) . .
N1 C29 N4 125.2(14) . .
N1 C29 C16 113.4(12) . .
N4 C29 C16 121.3(13) . .

loop_
_geom_bond_atom_site_label_1
_geom_bond_atom_site_label_2
_geom_bond_distance
_geom_bond_site_symmetry_2
O4 C6 1.246(14) .
O4 Dy1 2.346(8) 3_666
O4 Dy1 2.610(9) .
Dy1 O1 2.306(9) .
Dy1 O4 2.346(8) 3_666
Dy1 O5 2.382(8) .
Dy1 N1 2.425(11) .
Dy1 O7 2.433(10) .
Dy1 O2 2.454(9) .
Dy1 O6 2.473(11) .
Dy1 N2 2.503(11) .
Dy1 C21 2.784(12) .
Dy1 C6 2.900(14) .
C1 C6 1.48(2) .
N4 C29 1.333(17) .
O1 C14 1.299(16) .
O2 C6 1.254(15) .
O7 C21 1.225(17) .
N5 C18 1.33(2) .
N5 C28 1.363(18) .
N1 C29 1.293(17) .
N1 N3 1.417(15) .
N2 C26 1.326(19) .
N2 C16 1.335(19) .
C12 C13 1.35(2) .
C12 C16 1.41(2) .
C13 C23 1.36(3) .
C14 N3 1.262(17) .
C14 C20 1.520(19) .
C16 C29 1.52(2) .
O6 C21 1.191(17) .
C18 C27 1.35(2) .
C20 C28 1.37(2) .
C20 C25 1.40(2) .
C21 C24 1.486(5) .
C23 C26 1.40(2) .
C25 C27 1.40(2) .
